data_2008712
loop_
_publ_author_name
'Kennedy, Alan R.'
'Khalaf, Abedawn I.'
'Pitt, Andrew R.'
'Scobie, Martin'
'Suckling, Colin J.'
'Urwin, John'
'Waigh, Roger D.'
'Young, Stephen C.'

_publ_section_title
;
 Methyl 2-amino-4-(methoxymethyl)thiazole-5-carboxylate
;
_journal_issue 7
_journal_name_full 'Acta Crystallographica Section C'
_journal_page_first IUC9900072
_journal_paper_doi 10.1107/S0108270199099199
_journal_volume 55
_journal_year 1999
_chemical_formula_sum 'C7 H10 N2 O3 S'
_chemical_formula_weight 202.23
_space_group_IT_number 2
_symmetry_cell_setting triclinic
_symmetry_space_group_name_Hall '-P 1'
_symmetry_space_group_name_H-M 'P -1'
_cell_angle_alpha 77.136(11)
_cell_angle_beta 86.800(15)
_cell_angle_gamma 88.879(16)
_cell_formula_units_Z 4
_cell_length_a 7.5544(17)
_cell_length_b 8.5939(12)
_cell_length_c 14.489(2)
_cell_measurement_reflns_used 24
_cell_measurement_temperature 293
_cell_measurement_theta_max 19.65
_cell_measurement_theta_min 17.04
_cell_volume 915.6(3)
_computing_cell_refinement 'MSC/AFC Diffractometer Control Software'
_computing_data_collection
;
MSC/AFC Diffractometer Control Software
(Molecular Structure Corporation, 1985)
;
_computing_data_reduction 'TEXSAN (Molecular Structure Corporation, 1993)'
_computing_molecular_graphics 'ORTEPII (Johnson, 1976)'
_computing_publication_material SHELX97
_computing_structure_refinement 'SHELXL97 (Sheldrick, 1997)'
_computing_structure_solution 'SIR92 (Altomare et al., 1994'
_diffrn_ambient_temperature 293
_diffrn_measured_fraction_theta_full 0.998
_diffrn_measured_fraction_theta_max 0.998
_diffrn_measurement_device_type 'Rigaku AFC-7S'
_diffrn_measurement_method \w/2\q
_diffrn_radiation_monochromator graphite
_diffrn_radiation_source 'fine-focus sealed tube'
_diffrn_radiation_type MoK\a
_diffrn_radiation_wavelength 0.71069
_diffrn_reflns_av_R_equivalents 0.0182
_diffrn_reflns_av_sigmaI/netI 0.0617
_diffrn_reflns_limit_h_max 9
_diffrn_reflns_limit_h_min 0
_diffrn_reflns_limit_k_max 10
_diffrn_reflns_limit_k_min -10
_diffrn_reflns_limit_l_max 18
_diffrn_reflns_limit_l_min -18
_diffrn_reflns_number 4305
_diffrn_reflns_theta_full 27.03
_diffrn_reflns_theta_max 27.03
_diffrn_reflns_theta_min 2.54
_diffrn_standards_decay_% 0
_diffrn_standards_interval_count 150
_diffrn_standards_number 3
_exptl_absorpt_coefficient_mu 0.330
_exptl_absorpt_correction_T_max 0.968
_exptl_absorpt_correction_T_min 0.897
_exptl_absorpt_correction_type '\y scans'
_exptl_absorpt_process_details '(North et al., 1968)'
_exptl_crystal_colour brown
_exptl_crystal_density_diffrn 1.467
_exptl_crystal_density_method 'not measured'
_exptl_crystal_description plate
_exptl_crystal_F_000 424
_exptl_crystal_size_max 0.60
_exptl_crystal_size_mid 0.35
_exptl_crystal_size_min 0.12
_refine_diff_density_max 0.369
_refine_diff_density_min -0.252
_refine_ls_extinction_method none
_refine_ls_goodness_of_fit_ref 1.022
_refine_ls_hydrogen_treatment refall
_refine_ls_matrix_type full
_refine_ls_number_parameters 315
_refine_ls_number_reflns 3999
_refine_ls_number_restraints 0
_refine_ls_restrained_S_all 1.022
_refine_ls_R_factor_all 0.068
_refine_ls_R_factor_gt 0.035
_refine_ls_shift/su_max <0.001
_refine_ls_shift/su_mean 0.000
_refine_ls_structure_factor_coef Fsqd
_refine_ls_weighting_details 'w = 1/[\s^2^(Fo^2^)+(0.0455P)^2^+0.1783P] where P = (Fo^2^+2Fc^2^)/3'
_refine_ls_weighting_scheme calc
_refine_ls_wR_factor_ref 0.105
_reflns_number_gt 2854
_reflns_number_total 3999
_reflns_threshold_expression I>2\s(I)'
_cod_data_source_file qa0133.cif
_cod_data_source_block IUC9900072
_cod_depositor_comments
;
The following automatic conversions were performed:

'_refine_ls_weighting_scheme' value 'calc w =
1/[\s^2^(Fo^2^)+(0.0455P)^2^+0.1783P] where P = (Fo^2^+2Fc^2^)/3' was
changed to 'calc'. New tag '_refine_ls_weighting_details' was
created. The value of the new tag was set to 'w =
1/[\s^2^(Fo^2^)+(0.0455P)^2^+0.1783P] where P = (Fo^2^+2Fc^2^)/3'.

Automatic conversion script
Id: cif_fix_values 3143 2015-03-26 13:38:13Z robertas 
;
_cod_database_code 2008712

loop_
_symmetry_equiv_pos_as_xyz
'x, y, z'
'-x, -y, -z'

loop_
_atom_site_label
_atom_site_fract_x
_atom_site_fract_y
_atom_site_fract_z
_atom_site_U_iso_or_equiv
_atom_site_adp_type
_atom_site_calc_flag
_atom_site_refinement_flags
_atom_site_occupancy
_atom_site_disorder_assembly
_atom_site_disorder_group
_atom_site_type_symbol
S1 0.29684(7) 0.89330(5) 0.04693(3) 0.02006(13) Uani d . 1 . . S
S2 0.20205(7) 0.38106(6) 0.54973(3) 0.02035(13) Uani d . 1 . . S
O1 0.2034(2) 1.14857(17) -0.20834(11) 0.0291(3) Uani d . 1 . . O
O2 0.1698(2) 1.19274(16) -0.06068(11) 0.0267(3) Uani d . 1 . . O
O3 0.3685(2) 0.67732(17) -0.23445(11) 0.0300(4) Uani d . 1 . . O
O4 0.2943(2) 0.65145(17) 0.29359(11) 0.0308(4) Uani d . 1 . . O
O5 0.3225(2) 0.68908(16) 0.44086(11) 0.0264(3) Uani d . 1 . . O
O6 0.1108(2) 0.19267(17) 0.26314(10) 0.0268(3) Uani d . 1 . . O
N1 0.4156(2) 0.69647(19) -0.05442(12) 0.0211(4) Uani d . 1 . . N
N2 0.4401(3) 0.6018(2) 0.10870(13) 0.0255(4) Uani d . 1 . . N
N3 0.0968(2) 0.19162(19) 0.44728(12) 0.0195(3) Uani d . 1 . . N
N4 0.0691(3) 0.0857(2) 0.61094(13) 0.0254(4) Uani d . 1 . . N
C1 0.3930(3) 0.7128(2) 0.03407(14) 0.0196(4) Uani d . 1 . . C
C2 0.3553(3) 0.8287(2) -0.11613(14) 0.0202(4) Uani d . 1 . . C
C3 0.2862(3) 0.9488(2) -0.07589(14) 0.0192(4) Uani d . 1 . . C
C4 0.2169(3) 1.1027(2) -0.12326(15) 0.0211(4) Uani d . 1 . . C
C5 0.1012(4) 1.3504(3) -0.10159(19) 0.0336(5) Uani d . 1 . . C
C6 0.3730(4) 0.8329(2) -0.21991(15) 0.0277(5) Uani d . 1 . . C
C7 0.3630(4) 0.6785(3) -0.33250(17) 0.0355(6) Uani d . 1 . . C
C8 0.1141(3) 0.2023(2) 0.53620(14) 0.0193(4) Uani d . 1 . . C
C9 0.1546(3) 0.3283(2) 0.38619(14) 0.0193(4) Uani d . 1 . . C
C10 0.2165(3) 0.4449(2) 0.42689(14) 0.0196(4) Uani d . 1 . . C
C11 0.2801(3) 0.6020(2) 0.37933(15) 0.0222(4) Uani d . 1 . . C
C12 0.3888(4) 0.8480(3) 0.3989(2) 0.0326(5) Uani d . 1 . . C
C13 0.1452(3) 0.3418(2) 0.28196(15) 0.0266(5) Uani d . 1 . . C
C14 0.1077(4) 0.2033(3) 0.16366(16) 0.0311(5) Uani d . 1 . . C
H1 0.417(3) 0.607(3) 0.165(2) 0.025(6) Uiso d . 1 . . H
H2 0.481(3) 0.514(3) 0.0998(18) 0.025(6) Uiso d . 1 . . H
H3 0.003(4) 1.348(4) -0.139(2) 0.057(10) Uiso d . 1 . . H
H4 0.187(4) 1.409(3) -0.139(2) 0.033(7) Uiso d . 1 . . H
H5 0.063(4) 1.394(4) -0.050(3) 0.059(10) Uiso d . 1 . . H
H6 0.289(4) 0.900(3) -0.254(2) 0.039(7) Uiso d . 1 . . H
H7 0.489(4) 0.875(4) -0.239(2) 0.055(9) Uiso d . 1 . . H
H8 0.258(4) 0.727(4) -0.357(2) 0.046(8) Uiso d . 1 . . H
H9 0.366(6) 0.565(5) -0.337(3) 0.091(13) Uiso d . 1 . . H
H10 0.468(5) 0.733(4) -0.363(2) 0.054(9) Uiso d . 1 . . H
H11 0.082(4) 0.092(3) 0.669(2) 0.033(7) Uiso d . 1 . . H
H12 0.022(3) 0.005(3) 0.6005(18) 0.023(6) Uiso d . 1 . . H
H13 0.416(5) 0.895(4) 0.451(3) 0.063(10) Uiso d . 1 . . H
H14 0.303(4) 0.907(4) 0.361(2) 0.049(9) Uiso d . 1 . . H
H15 0.497(4) 0.847(4) 0.358(2) 0.057(9) Uiso d . 1 . . H
H16 0.055(4) 0.416(4) 0.259(2) 0.045(8) Uiso d . 1 . . H
H17 0.253(4) 0.380(4) 0.248(2) 0.057(9) Uiso d . 1 . . H
H18 0.215(4) 0.237(3) 0.134(2) 0.043(8) Uiso d . 1 . . H
H19 0.080(4) 0.096(4) 0.158(2) 0.045(8) Uiso d . 1 . . H
H20 0.008(4) 0.273(3) 0.137(2) 0.044(8) Uiso d . 1 . . H

loop_
_atom_site_aniso_label
_atom_site_aniso_U_11
_atom_site_aniso_U_22
_atom_site_aniso_U_33
_atom_site_aniso_U_12
_atom_site_aniso_U_13
_atom_site_aniso_U_23
S1 0.0259(3) 0.0181(2) 0.0161(2) 0.00117(18) -0.00055(18) -0.00386(18)
S2 0.0258(3) 0.0187(2) 0.0170(2) -0.00237(18) -0.00219(18) -0.00464(18)
O1 0.0452(9) 0.0218(7) 0.0204(8) 0.0027(7) -0.0083(7) -0.0033(6)
O2 0.0390(9) 0.0175(7) 0.0226(8) 0.0064(6) -0.0017(6) -0.0027(6)
O3 0.0507(10) 0.0221(7) 0.0190(7) -0.0009(7) -0.0041(7) -0.0079(6)
O4 0.0491(10) 0.0220(7) 0.0204(8) -0.0051(7) 0.0054(7) -0.0040(6)
O5 0.0384(9) 0.0167(7) 0.0245(8) -0.0059(6) -0.0032(6) -0.0044(6)
O6 0.0425(9) 0.0221(7) 0.0171(7) -0.0062(6) -0.0010(6) -0.0064(6)
N1 0.0276(9) 0.0182(8) 0.0171(8) 0.0040(7) -0.0020(7) -0.0031(6)
N2 0.0381(11) 0.0220(9) 0.0145(9) 0.0077(8) 0.0009(7) -0.0013(7)
N3 0.0260(9) 0.0174(8) 0.0150(8) -0.0034(6) -0.0009(6) -0.0031(6)
N4 0.0375(10) 0.0227(9) 0.0152(9) -0.0091(8) -0.0042(7) -0.0012(7)
C1 0.0210(9) 0.0182(9) 0.0184(9) 0.0001(7) 0.0001(7) -0.0021(7)
C2 0.0239(10) 0.0171(9) 0.0190(10) -0.0018(7) -0.0036(8) -0.0024(7)
C3 0.0239(10) 0.0188(9) 0.0150(9) -0.0007(8) -0.0039(7) -0.0037(7)
C4 0.0233(10) 0.0181(9) 0.0219(10) -0.0010(8) -0.0033(8) -0.0042(8)
C5 0.0477(15) 0.0177(10) 0.0317(13) 0.0092(10) 0.0023(11) 0.0001(9)
C6 0.0454(14) 0.0193(10) 0.0185(10) 0.0042(10) -0.0058(9) -0.0040(8)
C7 0.0455(15) 0.0430(14) 0.0236(11) 0.0076(12) -0.0089(11) -0.0184(10)
C8 0.0203(9) 0.0190(9) 0.0189(9) -0.0008(7) -0.0024(7) -0.0048(7)
C9 0.0227(9) 0.0173(9) 0.0171(9) 0.0010(7) 0.0003(7) -0.0025(7)
C10 0.0239(10) 0.0189(9) 0.0162(9) 0.0002(7) 0.0018(7) -0.0050(7)
C11 0.0238(10) 0.0193(9) 0.0242(10) 0.0007(8) 0.0021(8) -0.0069(8)
C12 0.0418(14) 0.0167(10) 0.0378(13) -0.0092(9) -0.0059(11) -0.0014(9)
C13 0.0427(13) 0.0195(10) 0.0171(10) -0.0054(9) 0.0012(9) -0.0031(8)
C14 0.0397(14) 0.0354(13) 0.0206(11) -0.0097(11) 0.0024(10) -0.0115(9)

loop_
_atom_type_symbol
_atom_type_description
_atom_type_scat_dispersion_real
_atom_type_scat_dispersion_imag
_atom_type_scat_source
S S 0.1246 0.1234 'International Tables Vol C Tables 4.2.6.8 and 6.1.1.4'
O O 0.0106 0.0060 'International Tables Vol C Tables 4.2.6.8 and 6.1.1.4'
N N 0.0061 0.0033 'International Tables Vol C Tables 4.2.6.8 and 6.1.1.4'
C C 0.0033 0.0016 'International Tables Vol C Tables 4.2.6.8 and 6.1.1.4'
H H 0.0000 0.0000 'International Tables Vol C Tables 4.2.6.8 and 6.1.1.4'

loop_
_geom_angle_atom_site_label_1
_geom_angle_atom_site_label_2
_geom_angle_atom_site_label_3
_geom_angle
_geom_angle_publ_flag
C1 S1 C3 88.76(9) yes
C10 S2 C8 88.62(9) yes
C4 O2 C5 115.31(17) ?
C6 O3 C7 111.02(18) ?
C11 O5 C12 115.60(18) ?
C13 O6 C14 110.82(16) ?
C1 N1 C2 110.77(17) ?
C8 N3 C9 110.30(16) ?
N1 C1 N2 123.49(19) ?
N1 C1 S1 114.87(15) ?
N2 C1 S1 121.64(16) ?
N1 C2 C3 115.92(18) ?
N1 C2 C6 118.35(18) ?
C3 C2 C6 125.71(18) ?
C2 C3 C4 128.12(18) ?
C2 C3 S1 109.68(14) ?
C4 C3 S1 122.18(15) ?
O1 C4 O2 123.04(18) ?
O1 C4 C3 125.75(19) ?
O2 C4 C3 111.21(17) ?
O3 C6 C2 109.76(17) ?
N3 C8 N4 123.43(19) ?
N3 C8 S2 115.11(14) ?
N4 C8 S2 121.46(16) ?
N3 C9 C10 116.16(18) ?
N3 C9 C13 119.03(17) ?
C10 C9 C13 124.81(18) ?
C9 C10 C11 127.61(18) ?
C9 C10 S2 109.82(14) ?
C11 C10 S2 122.54(15) ?
O4 C11 O5 122.98(18) ?
O4 C11 C10 124.94(19) ?
O5 C11 C10 112.07(18) ?
O6 C13 C9 110.38(16) ?

loop_
_geom_bond_atom_site_label_1
_geom_bond_atom_site_label_2
_geom_bond_site_symmetry_2
_geom_bond_distance
_geom_bond_publ_flag
S1 C1 . 1.743(2) yes
S1 C3 . 1.743(2) yes
S2 C10 . 1.740(2) yes
S2 C8 . 1.741(2) yes
O1 C4 . 1.217(3) ?
O2 C4 . 1.347(2) ?
O2 C5 . 1.451(3) ?
O3 C6 . 1.401(3) ?
O3 C7 . 1.421(3) ?
O4 C11 . 1.220(3) ?
O5 C11 . 1.340(2) ?
O5 C12 . 1.452(3) ?
O6 C13 . 1.401(3) ?
O6 C14 . 1.425(3) ?
N1 C1 . 1.322(3) yes
N1 C2 . 1.368(2) yes
N2 C1 . 1.333(3) yes
N3 C8 . 1.326(3) yes
N3 C9 . 1.366(2) yes
N4 C8 . 1.334(3) yes
C2 C3 . 1.375(3) yes
C2 C6 . 1.495(3) ?
C3 C4 . 1.450(3) ?
C9 C10 . 1.372(3) yes
C9 C13 . 1.494(3) ?
C10 C11 . 1.450(3) ?

loop_
_geom_torsion_atom_site_label_1
_geom_torsion_atom_site_label_2
_geom_torsion_atom_site_label_3
_geom_torsion_atom_site_label_4
_geom_torsion
_geom_torsion_publ_flag
C2 N1 C1 N2 -179.96(19) ?
C2 N1 C1 S1 -0.4(2) ?
C3 S1 C1 N1 0.28(17) ?
C3 S1 C1 N2 179.87(19) ?
C1 N1 C2 C3 0.3(3) ?
C1 N1 C2 C6 178.93(19) ?
N1 C2 C3 C4 178.43(19) ?
C6 C2 C3 C4 -0.1(4) ?
N1 C2 C3 S1 -0.1(2) ?
C6 C2 C3 S1 -178.60(18) ?
C1 S1 C3 C2 -0.10(15) ?
C1 S1 C3 C4 -178.73(18) ?
C5 O2 C4 O1 -0.2(3) ?
C5 O2 C4 C3 179.08(19) ?
C2 C3 C4 O1 2.7(4) ?
S1 C3 C4 O1 -178.96(17) yes
C2 C3 C4 O2 -176.56(19) ?
S1 C3 C4 O2 1.8(2) yes
C7 O3 C6 C2 172.8(2) yes
N1 C2 C6 O3 28.7(3) yes
C3 C2 C6 O3 -152.9(2) yes
C9 N3 C8 N4 -179.55(19) ?
C9 N3 C8 S2 0.1(2) ?
C10 S2 C8 N3 -0.10(16) ?
C10 S2 C8 N4 179.56(19) ?
C8 N3 C9 C10 0.0(3) ?
C8 N3 C9 C13 -179.47(19) ?
N3 C9 C10 C11 -177.97(19) ?
C13 C9 C10 C11 1.4(3) ?
N3 C9 C10 S2 0.0(2) ?
C13 C9 C10 S2 179.36(18) ?
C8 S2 C10 C9 0.06(16) ?
C8 S2 C10 C11 178.14(18) ?
C12 O5 C11 O4 -0.5(3) ?
C12 O5 C11 C10 179.56(19) ?
C9 C10 C11 O4 -3.1(4) ?
S2 C10 C11 O4 179.20(17) yes
C9 C10 C11 O5 176.87(19) ?
S2 C10 C11 O5 -0.8(3) yes
C14 O6 C13 C9 -177.98(19) yes
N3 C9 C13 O6 -12.7(3) yes
C10 C9 C13 O6 167.96(19) yes

loop_
_cod_related_entry_id
_cod_related_entry_database
_cod_related_entry_code
1 ChemSpider 21801386
